data_4119484
loop_
_publ_author_name
'Sachio Horiuchi'
'Reiji Kumai'
'Yoshinori Tokura'

_publ_contact_author_email s-horiuchi@aist.go.jp
_publ_contact_author_fax +81-29-861-2586
_publ_contact_author_name 'Dr. Sachio HORIUCHI'
_publ_contact_author_phone +81-29-861-2945
_publ_section_title
;
 High-Temperature and Pressure-Induced Ferroelectricity in Hydrogen-Bonded
 Supramolecular Crystals of Anilic Acids and 2,3-Di(2-pyridinyl)pyrazine
;
_journal_name_full 'Journal of the American Chemical Society'
_journal_page_first 4492
_journal_page_last 4500
_journal_paper_doi 10.1021/ja400318v
_journal_volume 135
_journal_year 2013
_chemical_formula_moiety 'C20 H12 Cl2 N4 O4 '
_chemical_formula_sum 'C20 H12 Cl2 N4 O4'
_chemical_formula_weight 443.25
_space_group_IT_number 9
_symmetry_cell_setting monoclinic
_symmetry_Int_Tables_number 9
_symmetry_space_group_name_Hall 'C -2yc'
_symmetry_space_group_name_H-M 'C 1 c 1'
_audit_creation_method 'by CrystalStructure 3.8'
_cell_angle_alpha 90.0000
_cell_angle_beta 101.203(15)
_cell_angle_gamma 90.0000
_cell_formula_units_Z 4
_cell_length_a 11.237(7)
_cell_length_b 9.247(6)
_cell_length_c 18.374(9)
_cell_measurement_reflns_used 15162
_cell_measurement_temperature 296.1
_cell_measurement_theta_max 31.9
_cell_measurement_theta_min 2.8
_cell_volume 1872.8(19)
_computing_cell_refinement PROCESS-AUTO
_computing_data_collection PROCESS-AUTO
_computing_data_reduction CrystalStructure
_computing_publication_material 'CrystalStructure 3.8'
_computing_structure_refinement CRYSTALS
_computing_structure_solution SIR2004
_diffrn_measured_fraction_theta_full 0.603
_diffrn_measured_fraction_theta_max 0.603
_diffrn_measurement_device_type 'Rigaku IPDSC'
_diffrn_measurement_method \w
_diffrn_radiation_type Synchrotron
_diffrn_radiation_wavelength 0.68760
_diffrn_reflns_av_R_equivalents 0.013
_diffrn_reflns_limit_h_max 17
_diffrn_reflns_limit_h_min -17
_diffrn_reflns_limit_k_max 14
_diffrn_reflns_limit_k_min -14
_diffrn_reflns_limit_l_max 18
_diffrn_reflns_limit_l_min -18
_diffrn_reflns_number 15546
_diffrn_reflns_theta_full 31.93
_diffrn_reflns_theta_max 31.93
_exptl_absorpt_coefficient_mu 0.347
_exptl_absorpt_correction_T_max 1.000
_exptl_absorpt_correction_T_min 0.928
_exptl_absorpt_correction_type multi-scan
_exptl_absorpt_process_details 'RAPID AUTO'
_exptl_crystal_colour black
_exptl_crystal_density_diffrn 1.572
_exptl_crystal_description block
_exptl_crystal_F_000 848.00
_exptl_crystal_size_max 0.30
_exptl_crystal_size_mid 0.15
_exptl_crystal_size_min 0.10
_refine_diff_density_max 0.40
_refine_diff_density_min -0.33
_refine_ls_abs_structure_details 'Flack, H. D. (1983), Acta Cryst. A39, 876-881.  2083 Friedel Pairs'
_refine_ls_abs_structure_Flack 0.26(4)
_refine_ls_extinction_coef 43(6)
_refine_ls_extinction_method 'Larson (1970) Crystallographic Computing eq. 22'
_refine_ls_goodness_of_fit_ref 1.041
_refine_ls_hydrogen_treatment refall
_refine_ls_number_parameters 321
_refine_ls_number_reflns 3293
_refine_ls_R_factor_gt 0.0291
_refine_ls_shift/su_max 0.0015
_refine_ls_structure_factor_coef F
_refine_ls_weighting_details
;
    Chebychev polynomial with 3 parameters (Carruthers & Watkin, 1979)
    6.2643    3.0178    4.9663
;
_refine_ls_weighting_scheme calc
_refine_ls_wR_factor_ref 0.0366
_reflns_number_gt 3268
_reflns_number_total 4238
_reflns_threshold_expression F^2^>2.0\s(F^2^)
_cod_data_source_file ja400318v_si_003_2.cif
_cod_data_source_block DPPZH2ca_RT
_cod_original_formula_sum 'C20 H12 Cl2 N4 O4 '
_cod_database_code 4119484

loop_
_symmetry_equiv_pos_site_id
_symmetry_equiv_pos_as_xyz
1 +X,+Y,+Z
2 +X,-Y,1/2+Z
3 1/2+X,1/2+Y,+Z
4 1/2+X,1/2-Y,1/2+Z

loop_
_atom_site_label
_atom_site_type_symbol
_atom_site_fract_x
_atom_site_fract_y
_atom_site_fract_z
_atom_site_U_iso_or_equiv
_atom_site_adp_type
_atom_site_occupancy
_atom_site_symmetry_multiplicity
_atom_site_calc_flag
Cl(1) Cl 0.07907(10) 0.32737(4) 1.15403(8) 0.0655(2) Uani 1.00 1 d
Cl(2) Cl 0.23113(10) -0.31281(5) 1.09435(8) 0.0654(2) Uani 1.00 1 d
O(1) O 0.04852(16) 0.17548(13) 1.00658(14) 0.0433(5) Uani 1.00 1 d
O(2) O 0.25701(18) -0.16429(14) 1.23952(14) 0.0438(5) Uani 1.00 1 d
O(3) O 0.11084(17) -0.09713(15) 0.98513(15) 0.0498(6) Uani 1.00 1 d
O(4) O 0.19252(19) 0.10396(16) 1.26197(15) 0.0539(7) Uani 1.00 1 d
N(1) N 0.27781(15) 0.11703(14) 0.88817(14) 0.0333(5) Uani 1.00 1 d
N(2) N 0.01222(16) 0.11504(14) 0.86455(16) 0.0343(5) Uani 1.00 1 d
N(3) N 0.05240(19) 0.47521(16) 0.81429(16) 0.0523(7) Uani 1.00 1 d
N(4) N 0.24253(19) 0.48137(15) 0.93636(16) 0.0506(6) Uani 1.00 1 d
C(1) C 0.19964(19) 0.35482(15) 0.90537(16) 0.0372(6) Uani 1.00 1 d
C(3) C 0.1907(2) -0.13884(17) 1.11210(17) 0.0383(6) Uani 1.00 1 d
C(4) C 0.09802(18) 0.35277(15) 0.84893(16) 0.0369(6) Uani 1.00 1 d
C(6) C -0.0497(2) -0.00575(18) 0.8390(2) 0.0415(8) Uani 1.00 1 d
C(7) C 0.20880(19) -0.08672(15) 1.18114(18) 0.0375(6) Uani 1.00 1 d
C(9) C 0.1895(3) 0.60241(18) 0.9049(2) 0.0617(10) Uani 1.00 1 d
C(10) C 0.27374(17) 0.22674(15) 0.93632(17) 0.0317(6) Uani 1.00 1 d
C(11) C 0.02741(18) 0.22289(16) 0.81862(19) 0.0337(7) Uani 1.00 1 d
C(12) C 0.1010(2) 0.59893(16) 0.8425(2) 0.0565(9) Uani 1.00 1 d
C(13) C 0.1722(2) 0.06726(16) 1.19699(19) 0.0372(7) Uani 1.00 1 d
C(14) C 0.34351(18) 0.00065(17) 0.91538(18) 0.0424(7) Uani 1.00 1 d
C(15) C 0.1182(2) 0.15213(17) 1.13530(17) 0.0394(6) Uani 1.00 1 d
C(16) C 0.1319(2) -0.05290(16) 1.04888(18) 0.0371(6) Uani 1.00 1 d
C(17) C -0.1028(2) -0.0211(2) 0.7676(2) 0.0528(9) Uani 1.00 1 d
C(18) C 0.3349(2) 0.2249(2) 1.0072(2) 0.0528(9) Uani 1.00 1 d
C(19) C -0.0268(2) 0.2123(2) 0.7444(2) 0.0506(9) Uani 1.00 1 d
C(20) C 0.4074(2) -0.0107(2) 0.9859(2) 0.0507(9) Uani 1.00 1 d
C(21) C 0.4039(2) 0.1036(3) 1.0344(2) 0.0604(11) Uani 1.00 1 d
C(22) C -0.0930(2) 0.0900(3) 0.7190(2) 0.0582(11) Uani 1.00 1 d
C(23) C 0.09645(18) 0.10430(15) 1.06359(16) 0.0322(6) Uani 1.00 1 d
H(1) H 0.212(2) 0.686(3) 0.926(2) 0.074(9) Uiso 1.00 1 d
H(2) H 0.064(2) 0.683(3) 0.814(2) 0.070(8) Uiso 1.00 1 d
H(3) H -0.013(2) 0.291(2) 0.7060(18) 0.052(6) Uiso 1.00 1 d
H(4) H -0.125(2) 0.077(2) 0.663(2) 0.042(5) Uiso 1.00 1 d
H(5) H -0.152(2) -0.114(3) 0.745(2) 0.054(6) Uiso 1.00 1 d
H(6) H -0.047(2) -0.079(2) 0.880(2) 0.038(5) Uiso 1.00 1 d
H(7) H 0.358(3) -0.077(4) 0.879(2) 0.089(11) Uiso 1.00 1 d
H(8) H 0.458(3) -0.095(4) 0.992(2) 0.094(11) Uiso 1.00 1 d
H(9) H 0.452(3) 0.116(4) 1.069(3) 0.088(13) Uiso 1.00 1 d
H(10) H 0.341(2) 0.308(3) 1.036(2) 0.066(8) Uiso 1.00 1 d
H(11) H 0.0411(18) 0.122(2) 0.9119(19) 0.033(6) Uiso 1.00 1 d
H(12) H 0.251(4) -0.137(4) 1.289(3) 0.114(15) Uiso 1.00 1 d

loop_
_atom_site_aniso_label
_atom_site_aniso_U_11
_atom_site_aniso_U_22
_atom_site_aniso_U_33
_atom_site_aniso_U_12
_atom_site_aniso_U_13
_atom_site_aniso_U_23
Cl(1) 0.1128(5) 0.03633(18) 0.0391(7) 0.0257(2) -0.0060(4) -0.0030(2)
Cl(2) 0.1102(4) 0.03832(18) 0.0410(7) 0.0284(2) -0.0022(4) -0.0053(2)
O(1) 0.0633(8) 0.0377(5) 0.028(2) 0.0115(4) 0.0057(10) 0.0080(5)
O(2) 0.0738(9) 0.0361(5) 0.018(2) 0.0137(4) 0.0012(10) 0.0035(5)
O(3) 0.0799(10) 0.0431(6) 0.023(2) 0.0135(6) 0.0010(11) -0.0008(7)
O(4) 0.0897(11) 0.0417(6) 0.026(2) 0.0159(6) -0.0001(12) -0.0015(7)
N(1) 0.0428(6) 0.0300(4) 0.0256(19) 0.0010(4) 0.0026(8) -0.0005(5)
N(2) 0.0382(6) 0.0340(5) 0.029(2) -0.0017(4) 0.0029(9) 0.0020(6)
N(3) 0.0768(12) 0.0318(5) 0.051(2) 0.0086(6) 0.0184(14) 0.0115(7)
N(4) 0.0695(10) 0.0335(5) 0.049(2) -0.0085(6) 0.0125(12) -0.0124(7)
C(1) 0.0517(10) 0.0271(5) 0.036(2) -0.0020(5) 0.0159(11) -0.0036(6)
C(3) 0.0580(9) 0.0303(5) 0.026(2) 0.0090(5) 0.0054(11) 0.0026(7)
C(4) 0.0497(9) 0.0266(5) 0.035(2) 0.0026(5) 0.0106(11) 0.0029(6)
C(6) 0.0464(9) 0.0397(7) 0.039(3) -0.0072(6) 0.0088(15) -0.0009(8)
C(7) 0.0498(8) 0.0301(5) 0.032(2) 0.0048(5) 0.0056(10) 0.0032(6)
C(9) 0.102(2) 0.0271(6) 0.067(3) -0.0072(8) 0.043(2) -0.0092(9)
C(10) 0.0375(7) 0.0322(6) 0.023(2) -0.0004(5) -0.0006(10) -0.0034(6)
C(11) 0.0448(8) 0.0338(6) 0.022(2) 0.0042(5) 0.0041(12) 0.0048(6)
C(12) 0.0884(17) 0.0266(6) 0.056(3) 0.0056(7) 0.018(2) 0.0069(8)
C(13) 0.0558(9) 0.0307(5) 0.024(2) 0.0065(5) 0.0057(12) 0.0012(7)
C(14) 0.0452(9) 0.0372(6) 0.042(2) 0.0082(6) 0.0011(14) -0.0029(8)
C(15) 0.0604(10) 0.0306(5) 0.026(2) 0.0082(5) 0.0043(11) 0.0020(7)
C(16) 0.0497(8) 0.0331(5) 0.029(2) 0.0041(5) 0.0075(11) 0.0022(7)
C(17) 0.0550(11) 0.0540(9) 0.045(3) -0.0140(8) -0.0002(17) -0.0078(11)
C(18) 0.0603(12) 0.0527(10) 0.042(3) 0.0039(8) 0.0025(16) -0.0128(11)
C(19) 0.0647(12) 0.0520(9) 0.030(3) -0.0019(8) -0.0039(18) 0.0092(11)
C(20) 0.0544(11) 0.0566(9) 0.036(3) 0.0151(8) -0.0030(16) 0.0035(11)
C(21) 0.0593(12) 0.0732(13) 0.042(3) 0.0126(10) -0.0062(17) -0.0043(13)
C(22) 0.0738(15) 0.0687(12) 0.023(3) -0.0083(10) -0.0136(17) -0.0019(12)
C(23) 0.0463(7) 0.0328(5) 0.017(2) 0.0043(5) 0.0057(9) 0.0044(6)

loop_
_atom_type_symbol
_atom_type_description
_atom_type_scat_dispersion_real
_atom_type_scat_dispersion_imag
_atom_type_scat_source
C C 0.0019 0.0015
;
International Tables for Crystallography
(1992, Vol. C, Tables 4.2.6.8 and 6.1.1.4)
;
H H 0.000 0.000
;
International Tables for Crystallography
(1992, Vol. C, Table 6.1.1.4)
;
N N 0.0037 0.0031
;
International Tables for Crystallography
(1992, Vol. C, Tables 4.2.6.8 and 6.1.1.4)
;
O O 0.0071 0.0057
;
International Tables for Crystallography
(1992, Vol. C, Tables 4.2.6.8 and 6.1.1.4)
;
Cl Cl 0.1257 0.1500
;
International Tables for Crystallography
(1992, Vol. C, Tables 4.2.6.8 and 6.1.1.4)
;

loop_
_geom_angle_atom_site_label_1
_geom_angle_atom_site_label_2
_geom_angle_atom_site_label_3
_geom_angle
_geom_angle_publ_flag
C(10) N(1) C(14) 116.3(2) yes
C(6) N(2) C(11) 121.2(2) yes
C(4) N(3) C(12) 116.6(2) yes
C(1) N(4) C(9) 116.7(2) yes
N(4) C(1) C(4) 120.18(15) yes
N(4) C(1) C(10) 113.57(19) yes
C(4) C(1) C(10) 126.22(15) yes
Cl(2) C(3) C(7) 121.38(17) yes
Cl(2) C(3) C(16) 117.1(2) yes
C(7) C(3) C(16) 121.52(17) yes
N(3) C(4) C(1) 121.57(15) yes
N(3) C(4) C(11) 112.01(19) yes
C(1) C(4) C(11) 126.42(15) yes
N(2) C(6) C(17) 121.9(2) yes
O(2) C(7) C(3) 122.69(16) yes
O(2) C(7) C(13) 115.9(2) yes
C(3) C(7) C(13) 121.4(2) yes
N(4) C(9) C(12) 122.1(2) yes
N(1) C(10) C(1) 115.6(2) yes
N(1) C(10) C(18) 123.12(17) yes
C(1) C(10) C(18) 121.2(2) yes
N(2) C(11) C(4) 119.3(2) yes
N(2) C(11) C(19) 118.85(19) yes
C(4) C(11) C(19) 121.8(2) yes
N(3) C(12) C(9) 121.7(2) yes
O(4) C(13) C(7) 116.1(2) yes
O(4) C(13) C(15) 126.84(18) yes
C(7) C(13) C(15) 117.0(2) yes
N(1) C(14) C(20) 124.5(2) yes
Cl(1) C(15) C(13) 116.5(2) yes
Cl(1) C(15) C(23) 119.34(17) yes
C(13) C(15) C(23) 124.17(17) yes
O(3) C(16) C(3) 123.82(17) yes
O(3) C(16) C(23) 118.4(2) yes
C(3) C(16) C(23) 117.8(2) yes
C(6) C(17) C(22) 118.6(2) yes
C(10) C(18) C(21) 119.8(3) yes
C(11) C(19) C(22) 119.6(3) yes
C(14) C(20) C(21) 118.6(2) yes
C(18) C(21) C(20) 117.7(3) yes
C(17) C(22) C(19) 119.7(4) yes
O(1) C(23) C(15) 126.70(16) yes
O(1) C(23) C(16) 115.3(2) yes
C(15) C(23) C(16) 118.0(2) yes
C(7) O(2) H(12) 122(2) no
C(6) N(2) H(11) 118.6(14) no
C(11) N(2) H(11) 120.2(14) no
N(2) C(6) H(6) 110.6(15) no
C(17) C(6) H(6) 127.4(15) no
N(4) C(9) H(1) 119(2) no
C(12) C(9) H(1) 119(2) no
N(3) C(12) H(2) 112(2) no
C(9) C(12) H(2) 126(2) no
N(1) C(14) H(7) 118(2) no
C(20) C(14) H(7) 117(2) no
C(6) C(17) H(5) 125.0(19) no
C(22) C(17) H(5) 116.4(19) no
C(10) C(18) H(10) 120(2) no
C(21) C(18) H(10) 119.1(19) no
C(11) C(19) H(3) 121.4(15) no
C(22) C(19) H(3) 118.7(16) no
C(14) C(20) H(8) 112(2) no
C(21) C(20) H(8) 129(2) no
C(18) C(21) H(9) 116(2) no
C(20) C(21) H(9) 123(3) no
C(17) C(22) H(4) 120.5(14) no
C(19) C(22) H(4) 119.3(14) no

loop_
_geom_bond_atom_site_label_1
_geom_bond_atom_site_label_2
_geom_bond_distance
_geom_bond_publ_flag
Cl(1) C(15) 1.7311(18) yes
Cl(2) C(3) 1.7200(19) yes
O(1) C(23) 1.265(3) yes
O(2) C(7) 1.316(3) yes
O(3) C(16) 1.220(4) yes
O(4) C(13) 1.219(4) yes
N(1) C(10) 1.353(3) yes
N(1) C(14) 1.345(2) yes
N(2) C(6) 1.351(2) yes
N(2) C(11) 1.339(3) yes
N(3) C(4) 1.350(2) yes
N(3) C(12) 1.329(2) yes
N(4) C(1) 1.349(2) yes
N(4) C(9) 1.345(2) yes
C(1) C(4) 1.385(3) yes
C(1) C(10) 1.495(2) yes
C(3) C(7) 1.335(4) yes
C(3) C(16) 1.456(3) yes
C(4) C(11) 1.487(2) yes
C(6) C(17) 1.340(5) yes
C(7) C(13) 1.526(2) yes
C(9) C(12) 1.365(5) yes
C(10) C(18) 1.350(4) yes
C(11) C(19) 1.384(5) yes
C(13) C(15) 1.415(3) yes
C(14) C(20) 1.357(4) yes
C(15) C(23) 1.366(4) yes
C(16) C(23) 1.545(2) yes
C(17) C(22) 1.379(5) yes
C(18) C(21) 1.399(3) yes
C(19) C(22) 1.384(3) yes
C(20) C(21) 1.389(5) yes
O(2) H(12) 0.96(7) no
N(2) H(11) 0.87(3) no
C(6) H(6) 1.01(3) no
C(9) H(1) 0.88(3) no
C(12) H(2) 0.98(3) no
C(14) H(7) 1.02(4) no
C(17) H(5) 1.06(2) no
C(18) H(10) 0.93(3) no
C(19) H(3) 1.05(3) no
C(20) H(8) 0.96(4) no
C(21) H(9) 0.75(4) no
C(22) H(4) 1.03(3) no

loop_
_geom_contact_atom_site_label_1
_geom_contact_atom_site_label_2
_geom_contact_distance
_geom_contact_site_symmetry_2
Cl(1) N(3) 3.526(2) 2_565
Cl(1) C(12) 3.490(4) 2_565
Cl(2) N(4) 3.494(2) 1_545
Cl(2) C(9) 3.509(4) 1_545
O(1) N(2) 2.622(3) .
O(1) C(1) 3.212(3) .
O(1) C(4) 3.466(3) .
O(1) C(6) 3.490(3) .
O(1) C(10) 3.093(3) .
O(1) C(11) 3.443(4) .
O(1) C(18) 3.248(3) .
O(1) C(20) 3.293(2) 3_455
O(2) N(1) 2.731(3) 2_555
O(2) C(4) 3.416(3) 2_555
O(2) C(11) 3.243(3) 2_555
O(2) C(14) 3.529(3) 2_555
O(2) C(17) 3.301(2) 4_545
O(2) C(19) 3.239(3) 2_555
O(3) N(1) 3.452(3) .
O(3) N(2) 3.005(3) .
O(3) C(6) 3.048(3) .
O(3) C(9) 3.343(3) 1_545
O(3) C(14) 3.255(3) .
O(3) C(20) 3.424(3) .
O(4) N(1) 3.100(2) 2_555
O(4) C(6) 3.426(3) 2_555
O(4) C(12) 3.374(3) 2_565
O(4) C(14) 3.147(3) 2_555
O(4) C(17) 3.427(3) 2_555
N(1) O(2) 2.731(3) 2_554
N(1) O(3) 3.452(3) .
N(1) O(4) 3.100(2) 2_554
N(2) O(1) 2.622(3) .
N(2) O(3) 3.005(3) .
N(2) C(23) 3.596(4) .
N(3) Cl(1) 3.526(2) 2_564
N(3) C(14) 3.272(3) 3_455
N(4) Cl(2) 3.494(2) 1_565
N(4) C(6) 3.207(4) 3_555
C(1) O(1) 3.212(3) .
C(1) C(6) 3.523(3) 3_555
C(4) O(1) 3.466(3) .
C(4) O(2) 3.416(3) 2_554
C(4) C(14) 3.591(3) 3_455
C(6) O(1) 3.490(3) .
C(6) O(3) 3.048(3) .
C(6) O(4) 3.426(3) 2_554
C(6) N(4) 3.207(4) 3_445
C(6) C(1) 3.523(3) 3_445
C(6) C(9) 3.526(4) 3_445
C(7) C(19) 3.303(4) 2_555
C(7) C(22) 3.592(4) 2_555
C(9) Cl(2) 3.509(4) 1_565
C(9) O(3) 3.343(3) 1_565
C(9) C(6) 3.526(4) 3_555
C(10) O(1) 3.093(3) .
C(10) C(23) 3.540(3) .
C(11) O(1) 3.443(4) .
C(11) O(2) 3.243(3) 2_554
C(12) Cl(1) 3.490(4) 2_564
C(12) O(4) 3.374(3) 2_564
C(12) C(14) 3.535(4) 3_455
C(13) C(22) 3.410(4) 2_555
C(14) O(2) 3.529(3) 2_554
C(14) O(3) 3.255(3) .
C(14) O(4) 3.147(3) 2_554
C(14) N(3) 3.272(3) 3_545
C(14) C(4) 3.591(3) 3_545
C(14) C(12) 3.535(4) 3_545
C(16) C(20) 3.531(4) .
C(16) C(21) 3.438(3) .
C(17) O(2) 3.301(2) 4_444
C(17) O(4) 3.427(3) 2_554
C(18) O(1) 3.248(3) .
C(18) C(23) 3.252(4) .
C(19) O(2) 3.239(3) 2_554
C(19) C(7) 3.303(4) 2_554
C(20) O(1) 3.293(2) 3_545
C(20) O(3) 3.424(3) .
C(20) C(16) 3.531(4) .
C(21) C(16) 3.438(3) .
C(21) C(23) 3.598(4) .
C(22) C(7) 3.592(4) 2_554
C(22) C(13) 3.410(4) 2_554
C(23) N(2) 3.596(4) .
C(23) C(10) 3.540(3) .
C(23) C(18) 3.252(4) .
C(23) C(21) 3.598(4) .
Cl(1) H(2) 2.98(4) 2_565
Cl(1) H(4) 3.42(2) 4_555
Cl(1) H(8) 3.11(4) 3_455
Cl(1) H(9) 3.28(4) 3_455
Cl(2) H(1) 3.07(5) 1_545
Cl(2) H(4) 3.06(2) 4_545
Cl(2) H(5) 2.90(3) 4_545
Cl(2) H(9) 3.15(3) 3_445
O(1) H(6) 3.33(2) .
O(1) H(8) 2.34(4) 3_455
O(1) H(10) 3.45(2) .
O(1) H(11) 1.79(3) .
O(2) H(2) 3.46(2) 4_555
O(2) H(3) 3.20(2) 2_555
O(2) H(5) 2.29(2) 4_545
O(2) H(7) 3.42(4) 2_555
O(3) H(1) 2.64(4) 1_545
O(3) H(6) 2.35(2) .
O(3) H(10) 3.46(3) 3_445
O(3) H(11) 2.48(2) .
O(4) H(1) 3.55(4) 2_565
O(4) H(2) 2.72(3) 2_565
O(4) H(7) 2.57(4) 2_555
N(1) H(6) 3.45(2) 3_555
N(1) H(12) 1.80(7) 2_554
N(2) H(7) 3.37(3) 3_455
N(2) H(12) 3.26(5) 2_554
N(3) H(7) 2.72(4) 3_455
N(4) H(6) 2.81(2) 3_555
C(1) H(6) 3.04(2) 3_555
C(1) H(8) 3.43(5) 3_455
C(1) H(12) 3.07(6) 2_554
C(3) H(3) 3.42(3) 2_555
C(3) H(5) 3.55(3) 4_545
C(3) H(9) 3.49(3) 3_445
C(4) H(7) 2.93(4) 3_455
C(4) H(8) 3.35(5) 3_455
C(4) H(12) 2.98(5) 2_554
C(6) H(2) 3.21(3) 1_545
C(7) H(3) 3.23(2) 2_555
C(7) H(5) 3.28(2) 4_545
C(9) H(6) 3.51(2) 3_555
C(9) H(7) 3.60(4) 1_565
C(10) H(6) 3.03(2) 3_555
C(10) H(12) 2.80(6) 2_554
C(11) H(7) 3.01(4) 3_455
C(11) H(12) 2.79(5) 2_554
C(12) H(6) 3.54(2) 1_565
C(12) H(7) 3.35(4) 3_455
C(13) H(2) 3.53(4) 2_565
C(13) H(4) 3.53(2) 2_555
C(13) H(7) 3.59(4) 2_555
C(14) H(1) 3.28(3) 1_545
C(14) H(12) 2.67(6) 2_554
C(15) H(4) 3.57(2) 2_555
C(16) H(1) 3.54(4) 1_545
C(16) H(6) 3.36(3) .
C(16) H(10) 3.48(2) 3_445
C(16) H(11) 3.00(3) .
C(17) H(2) 3.33(3) 1_545
C(18) H(4) 3.35(3) 4_555
C(18) H(6) 3.42(3) 3_555
C(19) H(7) 3.58(4) 3_455
C(19) H(9) 3.57(5) 4_454
C(19) H(12) 3.15(4) 2_554
C(21) H(3) 3.26(3) 4_555
C(22) H(10) 3.43(3) 4_454
C(23) H(8) 3.33(4) 3_455
C(23) H(10) 3.45(3) .
C(23) H(11) 2.74(3) .
H(1) Cl(2) 3.07(5) 1_565
H(1) O(3) 2.64(4) 1_565
H(1) O(4) 3.55(4) 2_564
H(1) C(14) 3.28(3) 1_565
H(1) C(16) 3.54(4) 1_565
H(1) H(6) 3.59(4) 1_565
H(1) H(7) 2.96(5) 1_565
H(1) H(8) 3.46(5) 1_565
H(2) Cl(1) 2.98(4) 2_564
H(2) O(2) 3.46(2) 4_454
H(2) O(4) 2.72(3) 2_564
H(2) C(6) 3.21(3) 1_565
H(2) C(13) 3.53(4) 2_564
H(2) C(17) 3.33(3) 1_565
H(2) H(5) 3.13(4) 1_565
H(2) H(6) 2.90(4) 1_565
H(2) H(12) 3.48(5) 4_454
H(3) O(2) 3.20(2) 2_554
H(3) C(3) 3.42(3) 2_554
H(3) C(7) 3.23(2) 2_554
H(3) C(21) 3.26(3) 4_454
H(3) H(9) 2.62(6) 4_454
H(3) H(10) 3.36(4) 4_454
H(3) H(12) 3.37(5) 2_554
H(4) Cl(1) 3.42(2) 4_454
H(4) Cl(2) 3.06(2) 4_444
H(4) C(13) 3.53(2) 2_554
H(4) C(15) 3.57(2) 2_554
H(4) C(18) 3.35(3) 4_454
H(4) H(9) 3.52(5) 4_454
H(4) H(10) 2.52(5) 4_454
H(5) Cl(2) 2.90(3) 4_444
H(5) O(2) 2.29(2) 4_444
H(5) C(3) 3.55(3) 4_444
H(5) C(7) 3.28(2) 4_444
H(5) H(2) 3.13(4) 1_545
H(5) H(12) 2.74(5) 4_444
H(6) O(1) 3.33(2) .
H(6) O(3) 2.35(2) .
H(6) N(1) 3.45(2) 3_445
H(6) N(4) 2.81(2) 3_445
H(6) C(1) 3.04(2) 3_445
H(6) C(9) 3.51(2) 3_445
H(6) C(10) 3.03(2) 3_445
H(6) C(12) 3.54(2) 1_545
H(6) C(16) 3.36(3) .
H(6) C(18) 3.42(3) 3_445
H(6) H(1) 3.59(4) 1_545
H(6) H(2) 2.90(4) 1_545
H(6) H(10) 3.50(5) 3_445
H(7) O(2) 3.42(4) 2_554
H(7) O(4) 2.57(4) 2_554
H(7) N(2) 3.37(3) 3_545
H(7) N(3) 2.72(4) 3_545
H(7) C(4) 2.93(4) 3_545
H(7) C(9) 3.60(4) 1_545
H(7) C(11) 3.01(4) 3_545
H(7) C(12) 3.35(4) 3_545
H(7) C(13) 3.59(4) 2_554
H(7) C(19) 3.58(4) 3_545
H(7) H(1) 2.96(5) 1_545
H(7) H(11) 3.44(4) 3_545
H(7) H(12) 2.71(6) 2_554
H(8) Cl(1) 3.11(4) 3_545
H(8) O(1) 2.34(4) 3_545
H(8) C(1) 3.43(5) 3_545
H(8) C(4) 3.35(5) 3_545
H(8) C(23) 3.33(4) 3_545
H(8) H(1) 3.46(5) 1_545
H(8) H(11) 3.22(5) 3_545
H(9) Cl(1) 3.28(4) 3_545
H(9) Cl(2) 3.15(3) 3_555
H(9) C(3) 3.49(3) 3_555
H(9) C(19) 3.57(5) 4_555
H(9) H(3) 2.62(6) 4_555
H(9) H(4) 3.52(5) 4_555
H(10) O(1) 3.45(2) .
H(10) O(3) 3.46(3) 3_555
H(10) C(16) 3.48(2) 3_555
H(10) C(22) 3.43(3) 4_555
H(10) C(23) 3.45(3) .
H(10) H(3) 3.36(4) 4_555
H(10) H(4) 2.52(5) 4_555
H(10) H(6) 3.50(5) 3_555
H(11) O(1) 1.79(3) .
H(11) O(3) 2.48(2) .
H(11) C(16) 3.00(3) .
H(11) C(23) 2.74(3) .
H(11) H(7) 3.44(4) 3_455
H(11) H(8) 3.22(5) 3_455
H(11) H(12) 3.57(7) 2_554
H(12) N(1) 1.80(7) 2_555
H(12) N(2) 3.26(5) 2_555
H(12) C(1) 3.07(6) 2_555
H(12) C(4) 2.98(5) 2_555
H(12) C(10) 2.80(7) 2_555
H(12) C(11) 2.79(5) 2_555
H(12) C(14) 2.67(6) 2_555
H(12) C(19) 3.15(4) 2_555
H(12) H(2) 3.48(5) 4_555
H(12) H(3) 3.37(5) 2_555
H(12) H(5) 2.74(5) 4_545
H(12) H(7) 2.71(6) 2_555
H(12) H(11) 3.57(7) 2_555

loop_
_geom_torsion_atom_site_label_1
_geom_torsion_atom_site_label_2
_geom_torsion_atom_site_label_3
_geom_torsion_atom_site_label_4
_geom_torsion
C(10) N(1) C(14) C(20) -2.2(3)
C(14) N(1) C(10) C(1) -179.58(19)
C(14) N(1) C(10) C(18) 2.4(3)
C(6) N(2) C(11) C(4) -179.0(2)
C(6) N(2) C(11) C(19) 3.2(3)
C(11) N(2) C(6) C(17) -2.7(3)
C(4) N(3) C(12) C(9) -2.4(5)
C(12) N(3) C(4) C(1) -7.4(4)
C(12) N(3) C(4) C(11) 173.0(2)
C(1) N(4) C(9) C(12) -3.4(5)
C(9) N(4) C(1) C(4) -6.3(4)
C(9) N(4) C(1) C(10) 171.9(3)
N(4) C(1) C(4) N(3) 12.1(4)
N(4) C(1) C(4) C(11) -168.4(2)
N(4) C(1) C(10) N(1) -147.8(2)
N(4) C(1) C(10) C(18) 30.2(3)
C(4) C(1) C(10) N(1) 30.4(3)
C(4) C(1) C(10) C(18) -151.6(2)
C(10) C(1) C(4) N(3) -165.9(2)
C(10) C(1) C(4) C(11) 13.6(4)
Cl(2) C(3) C(7) O(2) -0.7(3)
Cl(2) C(3) C(7) C(13) -179.61(17)
Cl(2) C(3) C(16) O(3) -0.4(3)
Cl(2) C(3) C(16) C(23) -179.20(16)
C(7) C(3) C(16) O(3) -178.2(2)
C(7) C(3) C(16) C(23) 3.0(3)
C(16) C(3) C(7) O(2) 177.0(2)
C(16) C(3) C(7) C(13) -1.9(3)
N(3) C(4) C(11) N(2) -144.1(2)
N(3) C(4) C(11) C(19) 33.6(3)
C(1) C(4) C(11) N(2) 36.4(3)
C(1) C(4) C(11) C(19) -145.9(2)
N(2) C(6) C(17) C(22) 0.3(4)
O(2) C(7) C(13) O(4) 0.9(3)
O(2) C(7) C(13) C(15) -178.9(2)
C(3) C(7) C(13) O(4) 179.8(2)
C(3) C(7) C(13) C(15) 0.1(2)
N(4) C(9) C(12) N(3) 8.1(6)
N(1) C(10) C(18) C(21) -1.8(4)
C(1) C(10) C(18) C(21) -179.7(2)
N(2) C(11) C(19) C(22) -1.4(4)
C(4) C(11) C(19) C(22) -179.2(2)
O(4) C(13) C(15) Cl(1) 1.1(3)
O(4) C(13) C(15) C(23) -179.2(2)
C(7) C(13) C(15) Cl(1) -179.16(17)
C(7) C(13) C(15) C(23) 0.5(3)
N(1) C(14) C(20) C(21) 1.2(4)
Cl(1) C(15) C(23) O(1) -0.3(3)
Cl(1) C(15) C(23) C(16) -179.70(16)
C(13) C(15) C(23) O(1) 179.98(18)
C(13) C(15) C(23) C(16) 0.6(3)
O(3) C(16) C(23) O(1) -0.7(3)
O(3) C(16) C(23) C(15) 178.8(2)
C(3) C(16) C(23) O(1) 178.2(2)
C(3) C(16) C(23) C(15) -2.3(3)
C(6) C(17) C(22) C(19) 1.5(4)
C(10) C(18) C(21) C(20) 0.8(4)
C(11) C(19) C(22) C(17) -0.9(4)
C(14) C(20) C(21) C(18) -0.5(4)
